data_2204945
loop_
_publ_author_name
'Liu, Fu-Chen'
'Li, Jian-Rong'
'Ng, Seik Weng'

_publ_section_title
;Diaquatris(nicotinato-\k<i>O</i>)bis(1,10-phenanthroline-\k^2^<i>N,N</i>')cerium(III)
 trihydrate
;
_journal_issue 1
_journal_name_full 'Acta Crystallographica Section E'
_journal_page_first m9
_journal_page_last m10
_journal_paper_doi 10.1107/S1600536804031125
_journal_volume 61
_journal_year 2005
_chemical_formula_iupac '[Ce (C6 H4 N O2)3 (C12 H8 N2)2 (H2 O)2], 3H2 O'
_chemical_formula_moiety 'C42 H32 Ce N7 O8, 3H2 O'
_chemical_formula_sum 'C42 H38 Ce N7 O11'
_chemical_formula_weight 956.91
_chemical_name_systematic
;
Diaquatris(nicotinato-\kO)bis(1,10-phenanthroline-\k^2^N,N')cerium(III)
trihydrate
;
_space_group_IT_number 2
_symmetry_cell_setting triclinic
_symmetry_space_group_name_Hall '-P 1'
_symmetry_space_group_name_H-M 'P -1'
_atom_sites_solution_hydrogens geom
_atom_sites_solution_primary direct
_atom_sites_solution_secondary difmap
_audit_creation_method SHELXL-97
_cell_angle_alpha 85.0110(10)
_cell_angle_beta 80.6430(10)
_cell_angle_gamma 84.3140(10)
_cell_formula_units_Z 2
_cell_length_a 9.0580(10)
_cell_length_b 12.9310(10)
_cell_length_c 17.8790(10)
_cell_measurement_reflns_used 976
_cell_measurement_temperature 295(2)
_cell_measurement_theta_max 24.3
_cell_measurement_theta_min 1.9
_cell_volume 2050.8(3)
_computing_cell_refinement 'SAINT (Bruker, 1998)'
_computing_data_collection 'SMART (Bruker, 1998)'
_computing_data_reduction SAINT
_computing_molecular_graphics 'ORTEPII (Johnson, 1976)'
_computing_publication_material SHELXL97
_computing_structure_refinement 'SHELXL97 (Sheldrick, 1997)'
_computing_structure_solution 'atomic coordinates taken from published Nd structure'
_diffrn_ambient_temperature 295(2)
_diffrn_measured_fraction_theta_full 0.99
_diffrn_measured_fraction_theta_max 0.99
_diffrn_measurement_device_type 'Bruker SMART area-detector'
_diffrn_measurement_method '\f and \w'
_diffrn_radiation_monochromator graphite
_diffrn_radiation_source 'medium-focus sealed tube'
_diffrn_radiation_type MoK\a
_diffrn_radiation_wavelength 0.71073
_diffrn_reflns_av_R_equivalents 0.024
_diffrn_reflns_av_sigmaI/netI 0.053
_diffrn_reflns_limit_h_max 8
_diffrn_reflns_limit_h_min -11
_diffrn_reflns_limit_k_max 16
_diffrn_reflns_limit_k_min -16
_diffrn_reflns_limit_l_max 14
_diffrn_reflns_limit_l_min -22
_diffrn_reflns_number 11983
_diffrn_reflns_theta_full 26.5
_diffrn_reflns_theta_max 26.5
_diffrn_reflns_theta_min 1.2
_diffrn_standards_decay_% 0
_diffrn_standards_interval_count 0
_diffrn_standards_interval_time 0
_diffrn_standards_number 0
_exptl_absorpt_coefficient_mu 1.180
_exptl_absorpt_correction_T_max 0.816
_exptl_absorpt_correction_T_min 0.781
_exptl_absorpt_correction_type multi-scan
_exptl_absorpt_process_details '(SADABS; Sheldrick, 1996)'
_exptl_crystal_colour Colorless
_exptl_crystal_density_diffrn 1.550
_exptl_crystal_density_method 'not measured'
_exptl_crystal_description Prism
_exptl_crystal_F_000 970
_exptl_crystal_size_max 0.22
_exptl_crystal_size_mid 0.20
_exptl_crystal_size_min 0.18
_refine_diff_density_max 0.36
_refine_diff_density_min -0.56
_refine_ls_extinction_method none
_refine_ls_goodness_of_fit_ref 1.03
_refine_ls_hydrogen_treatment mixed
_refine_ls_matrix_type full
_refine_ls_number_parameters 580
_refine_ls_number_reflns 8380
_refine_ls_number_restraints 15
_refine_ls_restrained_S_all 1.02
_refine_ls_R_factor_all 0.050
_refine_ls_R_factor_gt 0.034
_refine_ls_shift/su_max 0.001
_refine_ls_shift/su_mean 0.000
_refine_ls_structure_factor_coef Fsqd
_refine_ls_weighting_details 'calc w = 1/[\s^2^(Fo^2^)+(0.0282P)^2^+1.2625P] where P = (Fo^2^+2Fc^2^)/3'
_refine_ls_weighting_scheme calc
_refine_ls_wR_factor_gt 0.066
_refine_ls_wR_factor_ref 0.077
_reflns_number_gt 6984
_reflns_number_total 8380
_reflns_threshold_expression I>2\s(I)
_cod_data_source_file ob6450.cif
_cod_data_source_block I
_cod_depositor_comments
;
The following automatic conversions were performed:
'_symmetry_cell_setting' value 'Triclinic' changed to 'triclinic'
according to '/home/saulius/struct/CIF-dictionaries/cif_core.dic'
dictionary named 'cif_core.dic' version 2.4.1 from
2010-06-29.

'_exptl_absorpt_correction_type' value 'Multi-scan' changed
to 'multi-scan' according to
'/home/saulius/struct/CIF-dictionaries/cif_core.dic' dictionary named
'cif_core.dic' version 2.4.1 from 2010-06-29.

Automatic conversion script
Id: cif_fix_enum 1527 2010-12-29 10:47:43Z saulius 

The following automatic conversions were performed:

'_symmetry_cell_setting' value 'Triclinic' changed to 'triclinic'
according to /home/saulius/struct/CIF-dictionaries/cif_core.dic
dictionary named 'cif_core.dic' version 2.4.1 from
2010-06-29.

'_exptl_absorpt_correction_type' value 'Multi-scan'
changed to 'multi-scan' according to
/home/saulius/struct/CIF-dictionaries/cif_core.dic dictionary named
'cif_core.dic' version 2.4.1 from 2010-06-29.

Automatic conversion script
Id: cif_fix_values 1715 2011-07-08 13:25:40Z adriana 
;
_cod_database_code 2204945
_cod_database_fobs_code 2204945

loop_
_symmetry_equiv_pos_as_xyz
'x, y, z'
'-x, -y, -z'

loop_
_atom_site_label
_atom_site_fract_x
_atom_site_fract_y
_atom_site_fract_z
_atom_site_U_iso_or_equiv
_atom_site_adp_type
_atom_site_calc_flag
_atom_site_refinement_flags
_atom_site_occupancy
_atom_site_type_symbol
Ce1 0.58381(2) 0.741300(10) 0.736250(10) 0.02673(6) Uani d . 1 Ce
O1 0.5459(3) 0.5604(2) 0.70920(10) 0.0388(6) Uani d . 1 O
O2 0.3096(3) 0.5193(2) 0.7348(2) 0.0609(8) Uani d . 1 O
O3 0.8139(2) 0.6937(2) 0.65590(10) 0.0373(5) Uani d . 1 O
O4 1.0202(3) 0.7583(2) 0.5922(2) 0.0548(7) Uani d . 1 O
O5 0.7354(3) 0.8307(2) 0.81340(10) 0.0362(5) Uani d . 1 O
O6 0.5907(3) 0.9614(2) 0.8679(2) 0.0567(7) Uani d . 1 O
O1w 0.3072(3) 0.7180(2) 0.7563(2) 0.0465(6) Uani d D 1 O
O2w 0.4332(3) 0.9091(2) 0.7691(2) 0.0450(6) Uani d D 1 O
O3w 0.0380(3) 0.8226(2) 0.7319(2) 0.0510(7) Uani d D 1 O
O4w 0.1512(3) 1.0004(2) 0.7690(2) 0.0618(8) Uani d D 1 O
O5w 0.0195(4) 1.1997(3) 0.7424(2) 0.0724(9) Uani d D 1 O
N1 0.7022(4) 0.2514(3) 0.7486(2) 0.0615(10) Uani d . 1 N
N2 0.9336(5) 0.6574(3) 0.3911(2) 0.07530(10) Uani d . 1 N
N3 0.9584(5) 0.7778(4) 1.0008(2) 0.08010(10) Uani d . 1 N
N4 0.7482(3) 0.5957(2) 0.8178(2) 0.03530(10) Uani d . 1 N
N5 0.4949(3) 0.7020(2) 0.8888(2) 0.03500(10) Uani d . 1 N
N6 0.6866(3) 0.9051(2) 0.6396(2) 0.03300(10) Uani d . 1 N
N7 0.5059(3) 0.7741(2) 0.5943(2) 0.03700(10) Uani d . 1 N
C1 0.4473(4) 0.4964(3) 0.7256(2) 0.0370(10) Uani d . 1 C
C2 0.5001(4) 0.3829(3) 0.7387(2) 0.0360(10) Uani d . 1 C
C3 0.3978(5) 0.3097(3) 0.7636(2) 0.0500(10) Uani d . 1 C
C4 0.4498(6) 0.2088(3) 0.7814(3) 0.0690(10) Uani d . 1 C
C5 0.6007(6) 0.1837(3) 0.7742(3) 0.0680(10) Uani d . 1 C
C6 0.6501(4) 0.3495(3) 0.7312(2) 0.0470(10) Uani d . 1 C
C7 0.9094(4) 0.7081(3) 0.5965(2) 0.0340(10) Uani d . 1 C
C8 0.8833(4) 0.6602(3) 0.5268(2) 0.0360(10) Uani d . 1 C
C9 0.7822(5) 0.5864(3) 0.5300(2) 0.0530(10) Uani d . 1 C
C10 0.7584(6) 0.5487(4) 0.4637(3) 0.0730(10) Uani d . 1 C
C11 0.8390(6) 0.5849(4) 0.3960(3) 0.0720(10) Uani d . 1 C
C12 0.9553(5) 0.6924(4) 0.4557(2) 0.0570(10) Uani d . 1 C
C13 0.6940(4) 0.8913(3) 0.8668(2) 0.0360(10) Uani d . 1 C
C14 0.7764(4) 0.8768(3) 0.9339(2) 0.0370(10) Uani d . 1 C
C15 0.7393(5) 0.9420(3) 0.9924(2) 0.0550(10) Uani d . 1 C
C16 0.8148(6) 0.9250(4) 1.0540(3) 0.0730(10) Uani d . 1 C
C17 0.9200(6) 0.8435(5) 1.0553(3) 0.085(2) Uani d . 1 C
C18 0.8867(5) 0.7966(3) 0.9406(2) 0.0550(10) Uani d . 1 C
C19 0.8668(4) 0.5403(3) 0.7841(2) 0.0500(10) Uani d . 1 C
C20 0.9569(5) 0.4667(3) 0.8230(3) 0.0600(10) Uani d . 1 C
C21 0.9236(5) 0.4518(3) 0.8992(3) 0.0570(10) Uani d . 1 C
C22 0.8011(4) 0.5102(3) 0.9380(2) 0.0450(10) Uani d . 1 C
C23 0.7619(5) 0.5008(4) 1.0183(2) 0.0580(10) Uani d . 1 C
C24 0.6454(6) 0.5587(4) 1.0535(2) 0.0590(10) Uani d . 1 C
C25 0.5517(5) 0.6299(3) 1.0121(2) 0.0480(10) Uani d . 1 C
C26 0.4267(5) 0.6892(4) 1.0460(2) 0.0620(10) Uani d . 1 C
C27 0.3383(5) 0.7508(4) 1.0036(2) 0.0610(10) Uani d . 1 C
C28 0.3756(4) 0.7539(3) 0.9244(2) 0.0490(10) Uani d . 1 C
C29 0.5840(4) 0.6397(3) 0.9320(2) 0.0360(10) Uani d . 1 C
C30 0.7137(4) 0.5813(3) 0.8946(2) 0.0340(10) Uani d . 1 C
C31 0.7684(4) 0.9731(3) 0.6609(2) 0.0390(10) Uani d . 1 C
C32 0.8442(4) 1.0466(3) 0.6114(2) 0.0460(10) Uani d . 1 C
C33 0.8352(4) 1.0491(3) 0.5361(2) 0.0470(10) Uani d . 1 C
C34 0.7497(4) 0.9792(3) 0.5102(2) 0.0370(10) Uani d . 1 C
C35 0.7345(5) 0.9786(3) 0.4321(2) 0.0490(10) Uani d . 1 C
C36 0.6475(5) 0.9130(3) 0.4098(2) 0.0490(10) Uani d . 1 C
C37 0.5658(4) 0.8417(3) 0.4632(2) 0.0410(10) Uani d . 1 C
C38 0.4681(5) 0.7770(3) 0.4425(2) 0.0510(10) Uani d . 1 C
C39 0.3886(5) 0.7160(3) 0.4969(2) 0.0570(10) Uani d . 1 C
C40 0.4117(5) 0.7157(3) 0.5724(2) 0.0500(10) Uani d . 1 C
C41 0.5810(4) 0.8389(3) 0.5405(2) 0.0330(10) Uani d . 1 C
C42 0.6755(4) 0.9083(2) 0.5643(2) 0.0320(10) Uani d . 1 C
H1w1 0.294(4) 0.6560(10) 0.748(2) 0.056 Uiso d D 1 H
H1w2 0.225(2) 0.756(2) 0.756(2) 0.056 Uiso d D 1 H
H2w1 0.471(3) 0.936(3) 0.803(2) 0.054 Uiso d D 1 H
H2w2 0.345(2) 0.939(3) 0.768(2) 0.054 Uiso d D 1 H
H3w1 0.038(4) 0.808(3) 0.6870(10) 0.061 Uiso d D 1 H
H3w2 -0.048(2) 0.818(3) 0.758(2) 0.061 Uiso d D 1 H
H4w1 0.101(4) 0.951(2) 0.764(3) 0.074 Uiso d D 1 H
H4w2 0.102(4) 1.0580(10) 0.762(3) 0.074 Uiso d D 1 H
H5w1 -0.074(2) 1.213(4) 0.756(2) 0.087 Uiso d D 1 H
H5w2 0.050(4) 1.236(3) 0.702(2) 0.087 Uiso d D 1 H
H3 0.2952 0.3287 0.7682 0.060 Uiso calc R 1 H
H4 0.3831 0.1584 0.7981 0.083 Uiso calc R 1 H
H5 0.6348 0.1156 0.7879 0.082 Uiso calc R 1 H
H6 0.7193 0.3977 0.7130 0.056 Uiso calc R 1 H
H9 0.7306 0.5623 0.5766 0.064 Uiso calc R 1 H
H10 0.6893 0.4999 0.4645 0.088 Uiso calc R 1 H
H11 0.8261 0.5568 0.3516 0.087 Uiso calc R 1 H
H12 1.0239 0.7421 0.4530 0.069 Uiso calc R 1 H
H15 0.6647 0.9965 0.9904 0.066 Uiso calc R 1 H
H16 0.7937 0.9686 1.0938 0.088 Uiso calc R 1 H
H17 0.9693 0.8325 1.0975 0.102 Uiso calc R 1 H
H18 0.9128 0.7531 0.9009 0.066 Uiso calc R 1 H
H19 0.8922 0.5507 0.7317 0.060 Uiso calc R 1 H
H20 1.0384 0.4287 0.7966 0.072 Uiso calc R 1 H
H21 0.9816 0.4030 0.9259 0.069 Uiso calc R 1 H
H23 0.8183 0.4535 1.0469 0.069 Uiso calc R 1 H
H24 0.6246 0.5527 1.1063 0.071 Uiso calc R 1 H
H26 0.4036 0.6865 1.0987 0.075 Uiso calc R 1 H
H27 0.2543 0.7903 1.0264 0.073 Uiso calc R 1 H
H28 0.3126 0.7949 0.8953 0.058 Uiso calc R 1 H
H31 0.7759 0.9718 0.7123 0.047 Uiso calc R 1 H
H32 0.8998 1.0930 0.6295 0.056 Uiso calc R 1 H
H33 0.8855 1.0971 0.5020 0.056 Uiso calc R 1 H
H35 0.7857 1.0242 0.3962 0.059 Uiso calc R 1 H
H36 0.6397 0.9137 0.3585 0.059 Uiso calc R 1 H
H38 0.4572 0.7755 0.3917 0.062 Uiso calc R 1 H
H39 0.3194 0.6747 0.4841 0.068 Uiso calc R 1 H
H40 0.3579 0.6724 0.6090 0.060 Uiso calc R 1 H

loop_
_atom_site_aniso_label
_atom_site_aniso_U_11
_atom_site_aniso_U_22
_atom_site_aniso_U_33
_atom_site_aniso_U_12
_atom_site_aniso_U_13
_atom_site_aniso_U_23
Ce1 0.02630(10) 0.02560(10) 0.02810(10) -0.00220(10) -0.00570(10) 0.00120(10)
O1 0.0360(10) 0.0320(10) 0.049(2) -0.0080(10) -0.0040(10) 0.0000(10)
O2 0.037(2) 0.040(2) 0.106(2) -0.0060(10) -0.009(2) -0.007(2)
O3 0.0360(10) 0.0390(10) 0.0340(10) -0.0030(10) 0.0030(10) 0.0020(10)
O4 0.043(2) 0.079(2) 0.045(2) -0.027(2) 0.0000(10) -0.0060(10)
O5 0.0390(10) 0.0370(10) 0.0350(10) -0.0060(10) -0.0110(10) -0.0030(10)
O6 0.070(2) 0.042(2) 0.064(2) 0.0170(10) -0.034(2) -0.0140(10)
O1w 0.0320(10) 0.0390(10) 0.071(2) 0.0000(10) -0.0120(10) -0.0100(10)
O2w 0.0380(10) 0.039(2) 0.061(2) 0.0060(10) -0.0170(10) -0.0130(10)
O3w 0.038(2) 0.059(2) 0.059(2) -0.0020(10) -0.0150(10) -0.012(2)
O4w 0.050(2) 0.061(2) 0.081(2) 0.009(2) -0.031(2) -0.018(2)
O5w 0.071(2) 0.072(2) 0.067(2) 0.011(2) -0.009(2) 0.010(2)
N1 0.070(2) 0.043(2) 0.066(2) 0.010(2) -0.005(2) -0.001(2)
N2 0.096(3) 0.097(3) 0.036(2) -0.037(3) -0.004(2) -0.008(2)
N3 0.082(3) 0.098(3) 0.064(3) 0.020(2) -0.042(2) -0.003(2)
N4 0.034(2) 0.036(2) 0.034(2) 0.0020(10) -0.0070(10) 0.0020(10)
N5 0.032(2) 0.037(2) 0.034(2) -0.0050(10) 0.0000(10) 0.0010(10)
N6 0.039(2) 0.0270(10) 0.033(2) -0.0030(10) -0.0060(10) 0.0020(10)
N7 0.039(2) 0.035(2) 0.039(2) -0.0070(10) -0.0130(10) 0.0030(10)
C1 0.037(2) 0.037(2) 0.036(2) -0.006(2) -0.004(2) -0.004(2)
C2 0.045(2) 0.031(2) 0.031(2) -0.006(2) -0.002(2) -0.0040(10)
C3 0.056(2) 0.041(2) 0.052(2) -0.014(2) 0.007(2) -0.008(2)
C4 0.097(4) 0.036(2) 0.067(3) -0.017(2) 0.018(3) -0.003(2)
C5 0.103(4) 0.030(2) 0.063(3) 0.003(2) 0.006(3) 0.003(2)
C6 0.053(2) 0.033(2) 0.053(2) -0.006(2) -0.003(2) 0.001(2)
C7 0.033(2) 0.033(2) 0.035(2) 0.001(2) -0.005(2) 0.002(2)
C8 0.037(2) 0.034(2) 0.035(2) -0.003(2) -0.003(2) 0.002(2)
C9 0.068(3) 0.046(2) 0.045(2) -0.019(2) -0.002(2) 0.000(2)
C10 0.098(4) 0.060(3) 0.069(3) -0.036(3) -0.017(3) -0.010(2)
C11 0.103(4) 0.075(3) 0.045(3) -0.021(3) -0.018(3) -0.013(2)
C12 0.061(3) 0.072(3) 0.041(2) -0.028(2) -0.001(2) -0.003(2)
C13 0.041(2) 0.031(2) 0.039(2) -0.010(2) -0.013(2) 0.004(2)
C14 0.040(2) 0.037(2) 0.035(2) -0.006(2) -0.011(2) -0.001(2)
C15 0.060(3) 0.060(3) 0.046(2) 0.002(2) -0.013(2) -0.010(2)
C16 0.079(3) 0.101(4) 0.045(3) 0.001(3) -0.020(2) -0.025(3)
C17 0.081(4) 0.131(5) 0.047(3) 0.005(4) -0.034(3) -0.005(3)
C18 0.058(3) 0.063(3) 0.047(2) 0.008(2) -0.024(2) -0.004(2)
C19 0.047(2) 0.052(2) 0.045(2) 0.009(2) -0.004(2) 0.005(2)
C20 0.049(2) 0.057(3) 0.067(3) 0.017(2) -0.009(2) 0.006(2)
C21 0.049(2) 0.053(3) 0.070(3) 0.006(2) -0.026(2) 0.015(2)
C22 0.052(2) 0.044(2) 0.044(2) -0.014(2) -0.023(2) 0.013(2)
C23 0.070(3) 0.063(3) 0.046(2) -0.016(2) -0.030(2) 0.015(2)
C24 0.084(3) 0.071(3) 0.028(2) -0.022(3) -0.021(2) 0.009(2)
C25 0.059(3) 0.052(2) 0.034(2) -0.021(2) -0.004(2) -0.001(2)
C26 0.078(3) 0.076(3) 0.033(2) -0.022(3) 0.004(2) -0.012(2)
C27 0.056(3) 0.067(3) 0.053(3) -0.007(2) 0.017(2) -0.019(2)
C28 0.043(2) 0.049(2) 0.049(2) -0.003(2) 0.006(2) -0.003(2)
C29 0.042(2) 0.036(2) 0.032(2) -0.013(2) -0.005(2) 0.000(2)
C30 0.039(2) 0.033(2) 0.034(2) -0.011(2) -0.013(2) 0.005(2)
C31 0.049(2) 0.032(2) 0.037(2) -0.005(2) -0.007(2) 0.000(2)
C32 0.053(2) 0.037(2) 0.050(2) -0.012(2) -0.008(2) 0.001(2)
C33 0.047(2) 0.037(2) 0.052(2) -0.011(2) 0.000(2) 0.010(2)
C34 0.036(2) 0.034(2) 0.037(2) 0.004(2) -0.001(2) 0.004(2)
C35 0.054(2) 0.048(2) 0.040(2) -0.001(2) 0.002(2) 0.011(2)
C36 0.062(3) 0.056(3) 0.026(2) 0.002(2) -0.005(2) 0.005(2)
C37 0.044(2) 0.044(2) 0.033(2) 0.003(2) -0.010(2) 0.001(2)
C38 0.062(3) 0.057(3) 0.039(2) -0.001(2) -0.023(2) 0.000(2)
C39 0.064(3) 0.057(3) 0.059(3) -0.017(2) -0.033(2) 0.000(2)
C40 0.054(2) 0.051(2) 0.048(2) -0.015(2) -0.020(2) 0.009(2)
C41 0.035(2) 0.029(2) 0.035(2) 0.0040(10) -0.008(2) 0.0020(10)
C42 0.034(2) 0.028(2) 0.032(2) 0.0040(10) -0.0050(10) 0.0030(10)

loop_
_atom_type_symbol
_atom_type_description
_atom_type_scat_dispersion_real
_atom_type_scat_dispersion_imag
_atom_type_scat_source
C C 0.0033 0.0016 'International Tables Vol C Tables 4.2.6.8 and 6.1.1.4'
H H 0.0000 0.0000 'International Tables Vol C Tables 4.2.6.8 and 6.1.1.4'
N N 0.0061 0.0033 'International Tables Vol C Tables 4.2.6.8 and 6.1.1.4'
O O 0.0106 0.0060 'International Tables Vol C Tables 4.2.6.8 and 6.1.1.4'
Ce Ce -0.2486 2.6331 'International Tables Vol C Tables 4.2.6.8 and 6.1.1.4'

loop_
_geom_angle_atom_site_label_1
_geom_angle_atom_site_label_2
_geom_angle_atom_site_label_3
_geom_angle
_geom_angle_publ_flag
O1 Ce1 O3 78.50(10) yes
O1 Ce1 O5 138.70(10) yes
O1 Ce1 O1w 70.50(10) yes
O1 Ce1 O2w 139.80(10) yes
O1 Ce1 N4 68.80(10) yes
O1 Ce1 N5 92.30(10) yes
O1 Ce1 N6 130.30(10) yes
O1 Ce1 N7 78.80(10) yes
O3 Ce1 O5 87.60(10) yes
O3 Ce1 O1w 141.90(10) yes
O3 Ce1 O2w 135.50(10) yes
O3 Ce1 N4 72.40(10) yes
O3 Ce1 N5 131.30(10) yes
O3 Ce1 N6 67.40(10) yes
O3 Ce1 N7 77.30(10) yes
O5 Ce1 O1w 130.40(10) yes
O5 Ce1 O2w 74.10(10) yes
O5 Ce1 N4 69.90(10) yes
O5 Ce1 N5 68.30(10) yes
O5 Ce1 N6 76.30(10) yes
O5 Ce1 N7 135.90(10) yes
O1w Ce1 O2w 69.50(10) yes
O1w Ce1 N4 114.10(10) yes
O1w Ce1 N5 72.60(10) yes
O1w Ce1 N6 118.20(10) yes
O1w Ce1 N7 75.50(10) yes
O2w Ce1 N4 132.80(10) yes
O2w Ce1 N5 79.10(10) yes
O2w Ce1 N6 69.00(10) yes
O2w Ce1 N7 88.20(10) yes
N4 Ce1 N5 59.90(10) yes
N4 Ce1 N6 127.70(10) yes
N4 Ce1 N7 139.00(10) yes
N5 Ce1 N6 137.40(10) yes
N5 Ce1 N7 148.10(10) yes
N6 Ce1 N7 59.60(10) yes
C1 O1 Ce1 138.7(2) no
C7 O3 Ce1 151.8(2) no
C13 O5 Ce1 130.7(2) no
C5 N1 C6 117.0(4) no
C11 N2 C12 117.1(4) no
C17 N3 C18 116.0(4) no
C19 N4 C30 117.6(3) no
C19 N4 Ce1 121.2(2) no
C30 N4 Ce1 121.1(2) no
C28 N5 C29 117.7(3) no
C28 N5 Ce1 120.7(2) no
C29 N5 Ce1 121.0(2) no
C31 N6 C42 117.4(3) no
C31 N6 Ce1 121.8(2) no
C42 N6 Ce1 120.0(2) no
C40 N7 C41 117.7(3) no
C40 N7 Ce1 120.7(2) no
C41 N7 Ce1 120.7(2) no
O2 C1 O1 125.4(3) no
O2 C1 C2 116.9(3) no
O1 C1 C2 117.6(3) no
C6 C2 C3 117.7(3) no
C6 C2 C1 121.6(3) no
C3 C2 C1 120.6(3) no
C4 C3 C2 119.2(4) no
C5 C4 C3 118.9(4) no
N1 C5 C4 123.6(4) no
N1 C6 C2 123.7(4) no
O4 C7 O3 124.9(3) no
O4 C7 C8 118.6(3) no
O3 C7 C8 116.5(3) no
C9 C8 C12 117.1(4) no
C9 C8 C7 122.0(3) no
C12 C8 C7 120.8(3) no
C10 C9 C8 119.3(4) no
C11 C10 C9 118.6(4) no
N2 C11 C10 123.3(4) no
N2 C12 C8 124.6(4) no
O6 C13 O5 125.1(3) no
O6 C13 C14 117.1(3) no
O5 C13 C14 117.8(3) no
C18 C14 C15 117.8(4) no
C18 C14 C13 121.7(3) no
C15 C14 C13 120.4(3) no
C16 C15 C14 118.9(4) no
C17 C16 C15 118.5(5) no
N3 C17 C16 124.8(4) no
N3 C18 C14 123.9(4) no
N4 C19 C20 123.7(4) no
C21 C20 C19 119.1(4) no
C20 C21 C22 119.5(4) no
C21 C22 C30 118.1(3) no
C21 C22 C23 122.7(4) no
C30 C22 C23 119.3(4) no
C24 C23 C22 121.1(4) no
C23 C24 C25 121.7(4) no
C26 C25 C29 117.1(4) no
C26 C25 C24 123.8(4) no
C29 C25 C24 119.1(4) no
C27 C26 C25 120.9(4) no
C26 C27 C28 118.6(4) no
N5 C28 C27 123.6(4) no
N5 C29 C25 122.2(3) no
N5 C29 C30 118.8(3) no
C25 C29 C30 119.0(3) no
N4 C30 C22 121.9(3) no
N4 C30 C29 118.4(3) no
C22 C30 C29 119.7(3) no
N6 C31 C32 124.2(3) no
C33 C32 C31 118.7(4) no
C32 C33 C34 119.7(3) no
C33 C34 C42 117.8(3) no
C33 C34 C35 122.4(3) no
C42 C34 C35 119.7(3) no
C36 C35 C34 120.7(3) no
C35 C36 C37 121.5(3) no
C38 C37 C41 118.0(3) no
C38 C37 C36 122.9(3) no
C41 C37 C36 119.1(3) no
C39 C38 C37 119.4(4) no
C38 C39 C40 119.5(4) no
N7 C40 C39 123.1(4) no
N7 C41 C37 122.3(3) no
N7 C41 C42 118.3(3) no
C37 C41 C42 119.4(3) no
N6 C42 C34 122.2(3) no
N6 C42 C41 118.3(3) no
C34 C42 C41 119.4(3) no
Ce1 O1w H1w1 110(2) no
Ce1 O1w H1w2 138(2) no
H1w1 O1w H1w2 109(2) no
Ce1 O2w H2w1 109(2) no
Ce1 O2w H2w2 139(2) no
H2w1 O2w H2w2 108(2) no
H3w1 O3w H3w2 111(2) no
H4w1 O4w H4w2 111(2) no
H5w1 O5w H5w2 111(2) no
C4 C3 H3 120.4 no
C2 C3 H3 120.4 no
C5 C4 H4 120.6 no
C3 C4 H4 120.6 no
N1 C5 H5 118.2 no
C4 C5 H5 118.2 no
N1 C6 H6 118.2 no
C2 C6 H6 118.2 no
C10 C9 H9 120.3 no
C8 C9 H9 120.3 no
C11 C10 H10 120.7 no
C9 C10 H10 120.7 no
N2 C11 H11 118.4 no
C10 C11 H11 118.4 no
N2 C12 H12 117.7 no
C8 C12 H12 117.7 no
C16 C15 H15 120.5 no
C14 C15 H15 120.5 no
C17 C16 H16 120.7 no
C15 C16 H16 120.7 no
N3 C17 H17 117.6 no
C16 C17 H17 117.6 no
N3 C18 H18 118.0 no
C14 C18 H18 118.0 no
N4 C19 H19 118.1 no
C20 C19 H19 118.1 no
C21 C20 H20 120.5 no
C19 C20 H20 120.5 no
C20 C21 H21 120.2 no
C22 C21 H21 120.2 no
C24 C23 H23 119.5 no
C22 C23 H23 119.5 no
C23 C24 H24 119.1 no
C25 C24 H24 119.1 no
C27 C26 H26 119.6 no
C25 C26 H26 119.6 no
C26 C27 H27 120.7 no
C28 C27 H27 120.7 no
N5 C28 H28 118.2 no
C27 C28 H28 118.2 no
N6 C31 H31 117.9 no
C32 C31 H31 117.9 no
C33 C32 H32 120.7 no
C31 C32 H32 120.7 no
C32 C33 H33 120.1 no
C34 C33 H33 120.1 no
C36 C35 H35 119.6 no
C34 C35 H35 119.6 no
C35 C36 H36 119.2 no
C37 C36 H36 119.2 no
C39 C38 H38 120.3 no
C37 C38 H38 120.3 no
C38 C39 H39 120.3 no
C40 C39 H39 120.3 no
N7 C40 H40 118.4 no
C39 C40 H40 118.4 no

loop_
_geom_bond_atom_site_label_1
_geom_bond_atom_site_label_2
_geom_bond_distance
_geom_bond_publ_flag
Ce1 O1 2.497(2) yes
Ce1 O3 2.390(2) yes
Ce1 O5 2.517(2) yes
Ce1 O1w 2.517(2) yes
Ce1 O2w 2.508(2) yes
Ce1 N4 2.750(3) yes
Ce1 N5 2.733(3) yes
Ce1 N6 2.752(3) yes
Ce1 N7 2.730(3) yes
O1 C1 1.260(4) no
O2 C1 1.240(4) no
O3 C7 1.269(4) no
O4 C7 1.237(4) no
O5 C13 1.273(4) no
O6 C13 1.236(4) no
N1 C5 1.332(6) no
N1 C6 1.337(5) no
N2 C11 1.320(6) no
N2 C12 1.328(5) no
N3 C17 1.330(7) no
N3 C18 1.338(5) no
N4 C19 1.320(4) no
N4 C30 1.358(4) no
N5 C28 1.315(4) no
N5 C29 1.365(4) no
N6 C31 1.321(4) no
N6 C42 1.363(4) no
N7 C40 1.318(4) no
N7 C41 1.361(4) no
C1 C2 1.508(5) no
C2 C6 1.373(5) no
C2 C3 1.386(5) no
C3 C4 1.370(6) no
C4 C5 1.361(7) no
C7 C8 1.500(5) no
C8 C9 1.378(5) no
C8 C12 1.380(5) no
C9 C10 1.377(6) no
C10 C11 1.377(6) no
C13 C14 1.502(5) no
C14 C18 1.378(5) no
C14 C15 1.379(5) no
C15 C16 1.379(6) no
C16 C17 1.350(7) no
C19 C20 1.404(5) no
C20 C21 1.348(6) no
C21 C22 1.398(6) no
C22 C30 1.416(5) no
C22 C23 1.420(6) no
C23 C24 1.334(6) no
C24 C25 1.430(6) no
C25 C26 1.387(6) no
C25 C29 1.413(5) no
C26 C27 1.348(6) no
C27 C28 1.399(6) no
C29 C30 1.432(5) no
C31 C32 1.395(5) no
C32 C33 1.359(5) no
C33 C34 1.400(5) no
C34 C42 1.409(4) no
C34 C35 1.425(5) no
C35 C36 1.339(5) no
C36 C37 1.435(5) no
C37 C38 1.390(5) no
C37 C41 1.408(5) no
C38 C39 1.355(6) no
C39 C40 1.400(5) no
C41 C42 1.434(5) no
O1w H1w1 0.850(10) no
O1w H1w2 0.850(10) no
O2w H2w1 0.860(10) no
O2w H2w2 0.850(10) no
O3w H3w1 0.840(10) no
O3w H3w2 0.840(10) no
O4w H4w1 0.840(10) no
O4w H4w2 0.840(10) no
O5w H5w1 0.850(10) no
O5w H5w2 0.840(10) no
C3 H3 0.93 no
C4 H4 0.93 no
C5 H5 0.93 no
C6 H6 0.93 no
C9 H9 0.93 no
C10 H10 0.93 no
C11 H11 0.93 no
C12 H12 0.93 no
C15 H15 0.93 no
C16 H16 0.93 no
C17 H17 0.93 no
C18 H18 0.93 no
C19 H19 0.93 no
C20 H20 0.93 no
C21 H21 0.93 no
C23 H23 0.93 no
C24 H24 0.93 no
C26 H26 0.93 no
C27 H27 0.93 no
C28 H28 0.93 no
C31 H31 0.93 no
C32 H32 0.93 no
C33 H33 0.93 no
C35 H35 0.93 no
C36 H36 0.93 no
C38 H38 0.93 no
C39 H39 0.93 no
C40 H40 0.93 no

loop_
_geom_hbond_atom_site_label_D
_geom_hbond_atom_site_label_H
_geom_hbond_atom_site_label_A
_geom_hbond_site_symmetry_A
_geom_hbond_distance_DH
_geom_hbond_distance_HA
_geom_hbond_distance_DA
_geom_hbond_angle_DHA
_geom_hbond_publ_flag
O1w H1w1 O2 . 0.850(10) 1.79(2) 2.628(4) 167(4) yes
O1w H1w2 O3w . 0.850(10) 1.92(2) 2.748(4) 165(4) yes
O2w H2w1 O6 . 0.860(10) 1.780(10) 2.614(4) 163(3) yes
O2w H2w2 O4w . 0.850(10) 1.850(10) 2.706(4) 177(4) yes
O3w H3w1 O4 1_455 0.840(10) 1.900(10) 2.735(4) 171(4) yes
O3w H3w2 O5 1_455 0.840(10) 2.050(10) 2.883(4) 171(4) yes
O4w H4w1 O3w . 0.840(10) 1.97(2) 2.781(4) 163(4) yes
O4w H4w2 O5w . 0.840(10) 1.930(10) 2.766(4) 171(4) yes
O5w H5w1 N1 1_465 0.850(10) 2.06(2) 2.873(5) 160(4) yes
O5w H5w2 N2 2_676 0.840(10) 2.07(2) 2.890(5) 165(4) yes

loop_
_geom_torsion_atom_site_label_1
_geom_torsion_atom_site_label_2
_geom_torsion_atom_site_label_3
_geom_torsion_atom_site_label_4
_geom_torsion
_geom_torsion_publ_flag
O3 Ce1 O1 C1 180.0(3) no
O2W Ce1 O1 C1 -27.4(4) no
O5 Ce1 O1 C1 107.2(3) no
O1W Ce1 O1 C1 -22.4(3) no
N7 Ce1 O1 C1 -100.9(3) no
N5 Ce1 O1 C1 48.3(3) no
N4 Ce1 O1 C1 104.6(3) no
N6 Ce1 O1 C1 -133.3(3) no
O1 Ce1 O3 C7 122.1(5) no
O2W Ce1 O3 C7 -32.8(5) no
O5 Ce1 O3 C7 -97.0(5) no
O1W Ce1 O3 C7 86.5(5) no
N7 Ce1 O3 C7 41.2(5) no
N5 Ce1 O3 C7 -155.0(5) no
N4 Ce1 O3 C7 -166.7(5) no
N6 Ce1 O3 C7 -20.9(5) no
O3 Ce1 O5 C13 170.4(3) no
O1 Ce1 O5 C13 -120.1(3) no
O2W Ce1 O5 C13 31.4(3) no
O1W Ce1 O5 C13 -12.5(3) no
N7 Ce1 O5 C13 101.4(3) no
N5 Ce1 O5 C13 -52.9(3) no
N4 Ce1 O5 C13 -117.5(3) no
N6 Ce1 O5 C13 103.0(3) no
O3 Ce1 N4 C19 -13.2(3) no
O1 Ce1 N4 C19 71.0(3) no
O2W Ce1 N4 C19 -149.8(3) no
O5 Ce1 N4 C19 -107.2(3) no
O1W Ce1 N4 C19 126.5(3) no
N7 Ce1 N4 C19 30.9(3) no
N5 Ce1 N4 C19 176.9(3) no
N6 Ce1 N4 C19 -54.2(3) no
O3 Ce1 N4 C30 164.1(3) no
O1 Ce1 N4 C30 -111.7(3) no
O2W Ce1 N4 C30 27.6(3) no
O5 Ce1 N4 C30 70.2(2) no
O1W Ce1 N4 C30 -56.2(3) no
N7 Ce1 N4 C30 -151.7(2) no
N5 Ce1 N4 C30 -5.7(2) no
N6 Ce1 N4 C30 123.2(2) no
O3 Ce1 N5 C28 165.5(3) no
O1 Ce1 N5 C28 -117.9(3) no
O2W Ce1 N5 C28 22.6(3) no
O5 Ce1 N5 C28 99.7(3) no
O1W Ce1 N5 C28 -49.1(3) no
N7 Ce1 N5 C28 -45.5(3) no
N4 Ce1 N5 C28 178.4(3) no
N6 Ce1 N5 C28 63.9(3) no
O3 Ce1 N5 C29 -5.0(3) no
O1 Ce1 N5 C29 71.7(2) no
O2W Ce1 N5 C29 -147.8(3) no
O5 Ce1 N5 C29 -70.7(2) no
O1W Ce1 N5 C29 140.4(3) no
N7 Ce1 N5 C29 144.0(2) no
N4 Ce1 N5 C29 8.0(2) no
N6 Ce1 N5 C29 -106.5(2) no
O3 Ce1 N6 C31 -95.1(3) no
O1 Ce1 N6 C31 -145.7(2) no
O2W Ce1 N6 C31 76.0(3) no
O5 Ce1 N6 C31 -2.0(2) no
O1W Ce1 N6 C31 126.7(3) no
N7 Ce1 N6 C31 176.7(3) no
N5 Ce1 N6 C31 32.0(3) no
N4 Ce1 N6 C31 -52.6(3) no
O3 Ce1 N6 C42 73.9(2) no
O1 Ce1 N6 C42 23.4(3) no
O2W Ce1 N6 C42 -115.0(2) no
O5 Ce1 N6 C42 167.0(2) no
O1W Ce1 N6 C42 -64.2(2) no
N7 Ce1 N6 C42 -14.3(2) no
N5 Ce1 N6 C42 -159.0(2) no
N4 Ce1 N6 C42 116.5(2) no
O3 Ce1 N7 C40 112.9(3) no
O1 Ce1 N7 C40 32.4(3) no
O2W Ce1 N7 C40 -109.4(3) no
O5 Ce1 N7 C40 -174.2(3) no
O1W Ce1 N7 C40 -40.1(3) no
N5 Ce1 N7 C40 -43.7(4) no
N4 Ce1 N7 C40 70.1(3) no
N6 Ce1 N7 C40 -176.0(3) no
O3 Ce1 N7 C41 -56.3(2) no
O1 Ce1 N7 C41 -136.9(3) no
O2W Ce1 N7 C41 81.3(2) no
O5 Ce1 N7 C41 16.6(3) no
O1W Ce1 N7 C41 150.6(3) no
N5 Ce1 N7 C41 147.0(2) no
N4 Ce1 N7 C41 -99.2(3) no
N6 Ce1 N7 C41 14.8(2) no
Ce1 O1 C1 O2 34.6(6) no
Ce1 O1 C1 C2 -142.5(3) no
O2 C1 C2 C6 -179.0(4) no
O1 C1 C2 C6 -1.7(5) no
O2 C1 C2 C3 -3.2(5) no
O1 C1 C2 C3 174.1(3) no
C6 C2 C3 C4 1.7(6) no
C1 C2 C3 C4 -174.3(4) no
C2 C3 C4 C5 0.2(7) no
C6 N1 C5 C4 1.7(7) no
C3 C4 C5 N1 -1.9(8) no
C5 N1 C6 C2 0.3(6) no
C3 C2 C6 N1 -2.0(6) no
C1 C2 C6 N1 173.9(4) no
Ce1 O3 C7 O4 92.3(5) no
Ce1 O3 C7 C8 -87.4(5) no
O4 C7 C8 C9 166.6(4) no
O3 C7 C8 C9 -13.7(5) no
O4 C7 C8 C12 -16.6(5) no
O3 C7 C8 C12 163.1(3) no
C12 C8 C9 C10 0.2(6) no
C7 C8 C9 C10 177.2(4) no
C8 C9 C10 C11 1.2(7) no
C12 N2 C11 C10 3.2(8) no
C9 C10 C11 N2 -3.0(8) no
C11 N2 C12 C8 -1.8(8) no
C9 C8 C12 N2 0.1(7) no
C7 C8 C12 N2 -176.9(4) no
Ce1 O5 C13 O6 -41.2(5) no
Ce1 O5 C13 C14 138.8(2) no
O6 C13 C14 C18 175.7(4) no
O5 C13 C14 C18 -4.3(5) no
O6 C13 C14 C15 -1.9(5) no
O5 C13 C14 C15 178.1(3) no
C18 C14 C15 C16 0.8(6) no
C13 C14 C15 C16 178.5(4) no
C14 C15 C16 C17 -1.4(7) no
C18 N3 C17 C16 0.8(9) no
C15 C16 C17 N3 0.6(9) no
C17 N3 C18 C14 -1.6(7) no
C15 C14 C18 N3 0.8(7) no
C13 C14 C18 N3 -176.9(4) no
C30 N4 C19 C20 1.1(6) no
Ce1 N4 C19 C20 178.5(3) no
N4 C19 C20 C21 -1.1(7) no
C19 C20 C21 C22 -0.4(7) no
C20 C21 C22 C30 1.8(6) no
C20 C21 C22 C23 -178.2(4) no
C21 C22 C23 C24 179.2(4) no
C30 C22 C23 C24 -0.8(6) no
C22 C23 C24 C25 2.3(7) no
C23 C24 C25 C26 177.9(4) no
C23 C24 C25 C29 -0.5(6) no
C29 C25 C26 C27 2.0(6) no
C24 C25 C26 C27 -176.4(4) no
C25 C26 C27 C28 -0.2(7) no
C29 N5 C28 C27 2.0(6) no
Ce1 N5 C28 C27 -168.8(3) no
C26 C27 C28 N5 -1.9(7) no
C28 N5 C29 C25 0.0(5) no
Ce1 N5 C29 C25 170.7(3) no
C28 N5 C29 C30 179.3(3) no
Ce1 N5 C29 C30 -10.0(4) no
C26 C25 C29 N5 -1.9(5) no
C24 C25 C29 N5 176.6(3) no
C26 C25 C29 C30 178.8(3) no
C24 C25 C29 C30 -2.7(5) no
C19 N4 C30 C22 0.4(5) no
Ce1 N4 C30 C22 -177.0(2) no
C19 N4 C30 C29 -179.1(3) no
Ce1 N4 C30 C29 3.5(4) no
C21 C22 C30 N4 -1.8(5) no
C23 C22 C30 N4 178.1(3) no
C21 C22 C30 C29 177.6(3) no
C23 C22 C30 C29 -2.4(5) no
N5 C29 C30 N4 4.3(5) no
C25 C29 C30 N4 -176.4(3) no
N5 C29 C30 C22 -175.2(3) no
C25 C29 C30 C22 4.1(5) no
C42 N6 C31 C32 -0.5(5) no
Ce1 N6 C31 C32 168.8(3) no
N6 C31 C32 C33 -0.4(6) no
C31 C32 C33 C34 0.6(6) no
C32 C33 C34 C42 0.1(5) no
C32 C33 C34 C35 179.3(4) no
C33 C34 C35 C36 -177.6(4) no
C42 C34 C35 C36 1.6(6) no
C34 C35 C36 C37 0.3(6) no
C35 C36 C37 C38 176.3(4) no
C35 C36 C37 C41 -1.7(6) no
C41 C37 C38 C39 1.7(6) no
C36 C37 C38 C39 -176.3(4) no
C37 C38 C39 C40 -3.0(6) no
C41 N7 C40 C39 1.5(6) no
Ce1 N7 C40 C39 -168.0(3) no
C38 C39 C40 N7 1.4(7) no
C40 N7 C41 C37 -2.9(5) no
Ce1 N7 C41 C37 166.7(3) no
C40 N7 C41 C42 175.5(3) no
Ce1 N7 C41 C42 -14.9(4) no
C38 C37 C41 N7 1.3(5) no
C36 C37 C41 N7 179.3(3) no
C38 C37 C41 C42 -177.0(3) no
C36 C37 C41 C42 1.0(5) no
C31 N6 C42 C34 1.3(5) no
Ce1 N6 C42 C34 -168.2(2) no
C31 N6 C42 C41 -176.8(3) no
Ce1 N6 C42 C41 13.7(4) no
C33 C34 C42 N6 -1.1(5) no
C35 C34 C42 N6 179.7(3) no
C33 C34 C42 C41 177.0(3) no
C35 C34 C42 C41 -2.3(5) no
N7 C41 C42 N6 0.7(4) no
C37 C41 C42 N6 179.1(3) no
N7 C41 C42 C34 -177.5(3) no
C37 C41 C42 C34 0.9(5) no
